data_7707052
loop_
_publ_author_name
'Hara, Aoi'
'Kusumoto, Sotaro'
'Sekine, Yoshihiro'
'Harrowfield, Jack'
'Kim, Yang'
'Hayami, Shinya'
'Nakamura, Masaaki'

_publ_section_title
;
 1D Mn(III) coordination polymers exhibiting chiral symmetry breaking and
 weak ferromagnetism.
;
_journal_issue 16
_journal_name_full 'Dalton transactions (Cambridge, England : 2003)'
_journal_page_first 5428
_journal_page_last 5432
_journal_paper_doi 10.1039/d1dt00569c
_journal_volume 50
_journal_year 2021
_chemical_absolute_configuration unk
_chemical_formula_moiety 'C18 H17 Cl Mn N3 O2'
_chemical_formula_sum 'C18 H17 Cl Mn N3 O2'
_chemical_formula_weight 397.745
_space_group_crystal_system orthorhombic
_space_group_IT_number 19
_space_group_name_Hall 'P 2ac 2ab'
_space_group_name_H-M_alt 'P 21 21 21'
_symmetry_Int_Tables_number 19
_atom_sites_solution_primary dual
_audit_creation_date 2021-03-16
_audit_creation_method
;
Olex2 1.3
(compiled 2020.11.12 svn.r5f609507 for OlexSys, GUI svn.r6272)
;
_audit_update_record
;
2021-03-16 deposited with the CCDC.	2021-04-01 downloaded from the CCDC.
;
_cell_angle_alpha 90
_cell_angle_beta 90
_cell_angle_gamma 90
_cell_formula_units_Z 4
_cell_length_a 7.8303(3)
_cell_length_b 12.6301(6)
_cell_length_c 17.0111(9)
_cell_measurement_reflns_used 2246
_cell_measurement_temperature 120
_cell_measurement_theta_max 23.5410
_cell_measurement_theta_min 2.3870
_cell_volume 1682.35(14)
_computing_cell_refinement 'CrystalClear-SM Expert 2.0 r7 (Rigaku, 2011)'
_computing_data_collection 'CrystalClear-SM Expert 2.0 r7 (Rigaku, 2011)'
_computing_data_reduction 'CrystalClear-SM Expert 2.0 r7 (Rigaku, 2011)'
_computing_molecular_graphics 'Olex2 1.3 (Dolomanov et al., 2009)'
_computing_publication_material 'Olex2 1.3 (Dolomanov et al., 2009)'
_computing_structure_refinement 'olex2.refine 1.3 (Bourhis et al., 2015)'
_computing_structure_solution 'SHELXT 2014/5 (Sheldrick, 2014)'
_diffrn_ambient_temperature 120
_diffrn_detector CCD
_diffrn_detector_area_resol_mean 28.5714
_diffrn_detector_type 'Rigaku Saturn724+'
_diffrn_measured_fraction_theta_full 0.9994
_diffrn_measured_fraction_theta_max 0.9995
_diffrn_measurement_details
;
List of Runs (angles in degrees, time in seconds):

  # Type    Start    End  Width  t~exp~   \w     \q     \k     \f   Frames
#--------------------------------------------------------------------------
  1  \w     12.00  38.00   0.50   25.00    --   20.00  54.00-150.00   52
  2  \w     43.00  69.00   0.50   25.00    --   20.00  54.00-150.00   52
  3  \w    -71.00 103.00   0.50   25.00    --   20.00  54.00  90.00  348
  4  \w     45.00 106.00   0.50   25.00    --   20.00  54.00 -30.00  122
  5  \w    -56.00 -31.00   0.50   25.00    --   20.00  54.00-180.00   50
  6  \w     18.00  43.00   0.50   25.00    --   20.00  54.00-180.00   50
  7  \w    -24.00   1.00   0.50   25.00    --   20.00  54.00-150.00   50
;
_diffrn_measurement_device 'AFC12 (Right): Kappa 3 circle'
_diffrn_measurement_device_type 'Rigaku Saturn724+ (2x2 bin mode)'
_diffrn_measurement_method 'profile data from \w-scans'
_diffrn_measurement_specimen_support 'Mitegen 50um'
_diffrn_orient_matrix_type 'CrysAlisPro convention (1999,Acta A55,543-557)'
_diffrn_orient_matrix_UB_11 -0.0562096000
_diffrn_orient_matrix_UB_12 0.0051308000
_diffrn_orient_matrix_UB_13 -0.0324752000
_diffrn_orient_matrix_UB_21 -0.0194502000
_diffrn_orient_matrix_UB_22 0.0525538000
_diffrn_orient_matrix_UB_23 0.0117313000
_diffrn_orient_matrix_UB_31 0.0682107000
_diffrn_orient_matrix_UB_32 0.0192103000
_diffrn_orient_matrix_UB_33 -0.0234014000
_diffrn_radiation_collimation 0.3
_diffrn_radiation_monochromator Confocal
_diffrn_radiation_probe x-ray
_diffrn_radiation_type 'Mo K\a'
_diffrn_radiation_wavelength 0.71073
_diffrn_reflns_av_R_equivalents 0.0572
_diffrn_reflns_av_unetI/netI 0.0758
_diffrn_reflns_Laue_measured_fraction_full 0.9994
_diffrn_reflns_Laue_measured_fraction_max 0.9995
_diffrn_reflns_limit_h_max 9
_diffrn_reflns_limit_h_min -9
_diffrn_reflns_limit_k_max 15
_diffrn_reflns_limit_k_min -15
_diffrn_reflns_limit_l_max 20
_diffrn_reflns_limit_l_min -21
_diffrn_reflns_number 8774
_diffrn_reflns_point_group_measured_fraction_full 0.9203
_diffrn_reflns_point_group_measured_fraction_max 0.9071
_diffrn_reflns_theta_full 25.2417
_diffrn_reflns_theta_max 26.37
_diffrn_reflns_theta_min 2.39
_diffrn_source 'Rotating Anode'
_diffrn_source_current 24.0
_diffrn_source_power 1.2
_diffrn_source_target Mo
_diffrn_source_type 'Rotating Anode'
_diffrn_source_voltage 50.0
_exptl_absorpt_coefficient_mu 0.960
_exptl_absorpt_correction_T_max 1.00000
_exptl_absorpt_correction_T_min 0.87282
_exptl_absorpt_correction_type multi-scan
_exptl_absorpt_process_details
;
CrysAlisPro 1.171.39.45i (Rigaku Oxford Diffraction, 2018)
Empirical absorption correction using spherical harmonics,
 implemented in SCALE3 ABSPACK scaling algorithm.
;
_exptl_crystal_colour 'clear dark brown'
_exptl_crystal_colour_lustre clear
_exptl_crystal_colour_modifier dark
_exptl_crystal_colour_primary brown
_exptl_crystal_density_diffrn 1.570
_exptl_crystal_description plate
_exptl_crystal_F_000 818.291
_exptl_crystal_size_max 0.1
_exptl_crystal_size_mid 0.05
_exptl_crystal_size_min 0.01
_refine_diff_density_max 0.5349
_refine_diff_density_min -0.5278
_refine_diff_density_rms 0.1033
_refine_ls_abs_structure_details 'Flack, H. D. (1983). Acta Cryst. A39, 876-881.'
_refine_ls_abs_structure_Flack -0.02(3)
_refine_ls_d_res_high 0.8001
_refine_ls_d_res_low 8.5055
_refine_ls_goodness_of_fit_ref 1.0078
_refine_ls_hydrogen_treatment mixed
_refine_ls_matrix_type full
_refine_ls_number_constraints 27
_refine_ls_number_parameters 232
_refine_ls_number_reflns 3123
_refine_ls_number_restraints 0
_refine_ls_restrained_S_all 1.0078
_refine_ls_R_factor_all 0.0627
_refine_ls_R_factor_gt 0.0456
_refine_ls_shift/su_max 0.0009
_refine_ls_shift/su_mean 0.0000
_refine_ls_structure_factor_coef Fsqd
_refine_ls_weighting_details 'w=1/[\s^2^(Fo^2^)+(0.0417P)^2^] where P=(Fo^2^+2Fc^2^)/3'
_refine_ls_weighting_scheme calc
_refine_ls_wR_factor_gt 0.0876
_refine_ls_wR_factor_ref 0.0937
_reflns_Friedel_coverage 0.781
_reflns_limit_h_max 9
_reflns_limit_h_min -9
_reflns_limit_k_max 15
_reflns_limit_k_min -15
_reflns_limit_l_max 21
_reflns_limit_l_min -21
_reflns_number_gt 2560
_reflns_number_total 3123
_reflns_threshold_expression I>=2u(I)
_cod_data_source_file d1dt00569c2.cif
_cod_data_source_block 180523_MnL-Cl
_cod_depositor_comments 'Adding full bibliography for 7707050--7707055.cif.'
_cod_original_sg_symbol_Hall ' P 2ac 2ab'
_cod_database_code 7707052
_chemical_oxdiff_formula C21O2Mn1N3Cl1
_chemical_oxdiff_usercomment 173K
_reflns_odcompleteness_completeness 99.90
_reflns_odcompleteness_iscentric 1
_reflns_odcompleteness_theta 26.32
_olex2_refinement_description
;
1. Fixed Uiso
 At 1.2 times of:
  All C(H) groups, All C(H,H) groups
 At 1.5 times of:
  All C(H,H,H) groups
2.a Secondary CH2 refined with riding coordinates:
 C8(H8a,H8b)
2.b Aromatic/amide H refined with riding coordinates:
 C5(H5), C12(H12), C3(H3a), C2(H2), C17(H17), C16(H16), C14(H14), C15(H15)
2.c Idealised Me refined as rotating group:
 C11(H11a,H11b,H11c), C10(H10a,H10b,H10c)
;
_olex2_submission_special_instructions 'No special instructions were received'
_oxdiff_exptl_absorpt_empirical_details
;
Empirical correction (ABSPACK) includes:
- Absorption correction using spherical harmonics
- Frame scaling
;
_oxdiff_exptl_absorpt_empirical_full_max 1.171
_oxdiff_exptl_absorpt_empirical_full_min 0.853

loop_
_space_group_symop_id
_space_group_symop_operation_xyz
1 x,y,z
2 x+1/2,-y+1/2,-z
3 -x,y+1/2,-z+1/2
4 -x+1/2,-y,z+1/2

loop_
_atom_site_label
_atom_site_type_symbol
_atom_site_fract_x
_atom_site_fract_y
_atom_site_fract_z
_atom_site_U_iso_or_equiv
_atom_site_adp_type
_atom_site_occupancy
_atom_site_refinement_flags_posn
Mn1 Mn 0.39889(7) 0.77481(5) 0.63541(3) 0.01704(16) Uani 1.000000 .
Cl1 Cl 0.70326(15) 0.29087(9) 0.45585(7) 0.0400(3) Uani 1.000000 .
O2 O 0.6949(3) 0.6992(2) 0.44258(15) 0.0225(6) Uani 1.000000 .
O1 O 0.4035(4) 0.62825(19) 0.64904(15) 0.0226(7) Uani 1.000000 .
N1 N 0.5702(4) 0.7705(2) 0.55253(18) 0.0180(7) Uani 1.000000 .
N2 N 0.4751(4) 0.9246(2) 0.6452(2) 0.0186(8) Uani 1.000000 .
N3 N 0.2688(4) 0.7929(3) 0.7302(2) 0.0234(8) Uani 1.000000 .
C7 C 0.6154(5) 0.6885(3) 0.5075(2) 0.0179(9) Uani 1.000000 .
C5 C 0.6399(5) 0.4958(3) 0.4903(2) 0.0208(9) Uani 1.000000 .
H5 H 0.7001(5) 0.5104(3) 0.4444(2) 0.0249(11) Uiso 1.000000 R
C6 C 0.5735(5) 0.5798(3) 0.5349(2) 0.0154(9) Uani 1.000000 .
C12 C 0.3987(5) 0.9984(3) 0.6848(2) 0.0231(9) Uani 1.000000 .
H12 H 0.4422(5) 1.0667(3) 0.6801(2) 0.0277(11) Uiso 1.000000 R
C3 C 0.5320(5) 0.3680(3) 0.5827(3) 0.0238(10) Uani 1.000000 .
H3a H 0.5225(5) 0.2982(3) 0.5995(3) 0.0285(12) Uiso 1.000000 R
C2 C 0.4622(5) 0.4490(3) 0.6260(2) 0.0215(9) Uani 1.000000 .
H2 H 0.4021(5) 0.4326(3) 0.6716(2) 0.0259(11) Uiso 1.000000 R
C18 C 0.1968(5) 0.8829(4) 0.7583(2) 0.0228(10) Uani 1.000000 .
C4 C 0.6174(5) 0.3923(3) 0.5132(2) 0.0222(9) Uani 1.000000 .
C1 C 0.4786(5) 0.5554(3) 0.6038(2) 0.0183(9) Uani 1.000000 .
C11 C 0.6600(6) 1.0613(3) 0.5744(3) 0.0282(11) Uani 1.000000 .
H11a H 0.5600(15) 1.0837(7) 0.5463(13) 0.0423(17) Uiso 1.000000 GR
H11b H 0.676(3) 1.1057(4) 0.6195(3) 0.0423(17) Uiso 1.000000 GR
H11c H 0.758(2) 1.0664(5) 0.5406(12) 0.0423(17) Uiso 1.000000 GR
C17 C 0.0667(5) 0.8791(4) 0.8163(2) 0.0290(11) Uani 1.000000 .
H17 H 0.0292(5) 0.8139(4) 0.8349(2) 0.0348(13) Uiso 1.000000 R
C9 C 0.6373(5) 0.9463(3) 0.6010(2) 0.0212(9) Uani 1.000000 .
C13 C 0.2542(5) 0.9847(3) 0.7348(2) 0.0227(10) Uani 1.000000 .
C16 C -0.0046(6) 0.9703(4) 0.8454(2) 0.0336(12) Uani 1.000000 .
H16 H -0.0911(6) 0.9651(4) 0.8827(2) 0.0403(15) Uiso 1.000000 R
C10 C 0.7863(5) 0.9113(4) 0.6511(2) 0.0294(11) Uani 1.000000 .
H10a H 0.794(2) 0.9557(13) 0.6968(8) 0.0441(17) Uiso 1.000000 GR
H10b H 0.7697(17) 0.8391(7) 0.6671(13) 0.0441(17) Uiso 1.000000 GR
H10c H 0.8899(7) 0.917(2) 0.6213(5) 0.0441(17) Uiso 1.000000 GR
C8 C 0.6205(6) 0.8768(3) 0.5272(2) 0.0215(10) Uani 1.000000 .
H8a H 0.7286(6) 0.8740(3) 0.4994(2) 0.0258(12) Uiso 1.000000 R
H8b H 0.5350(6) 0.9061(3) 0.4921(2) 0.0258(12) Uiso 1.000000 R
C14 C 0.1780(5) 1.0766(4) 0.7672(3) 0.0299(11) Uani 1.000000 .
H14 H 0.2171(5) 1.1428(4) 0.7514(3) 0.0359(13) Uiso 1.000000 R
C15 C 0.0486(6) 1.0706(4) 0.8210(3) 0.0330(12) Uani 1.000000 .
H15 H -0.0025(6) 1.1315(4) 0.8407(3) 0.0396(14) Uiso 1.000000 R
H3 H 0.227(5) 0.737(4) 0.750(2) 0.031(13) Uiso 1.000000 .

loop_
_atom_site_aniso_label
_atom_site_aniso_U_11
_atom_site_aniso_U_22
_atom_site_aniso_U_33
_atom_site_aniso_U_12
_atom_site_aniso_U_13
_atom_site_aniso_U_23
Mn1 0.0196(3) 0.0196(3) 0.0118(3) -0.0001(3) 0.0016(3) 0.0001(3)
Cl1 0.0494(7) 0.0217(6) 0.0490(7) 0.0027(6) 0.0159(6) -0.0079(5)
O2 0.0269(15) 0.0212(16) 0.0194(15) -0.0007(13) 0.0081(14) -0.0009(12)
O1 0.0277(16) 0.0198(15) 0.0202(16) 0.0000(14) 0.0069(16) 0.0027(12)
N1 0.0211(17) 0.0130(15) 0.0200(16) -0.0003(15) 0.0060(14) -0.0001(15)
N2 0.0192(18) 0.0212(18) 0.0154(19) -0.0001(15) 0.0006(16) -0.0025(15)
N3 0.0244(19) 0.027(2) 0.0190(19) -0.0022(18) 0.0067(16) -0.0006(17)
C7 0.0121(19) 0.022(2) 0.019(2) -0.001(2) -0.001(2) 0.0006(17)
C5 0.021(2) 0.022(2) 0.020(2) -0.0000(19) 0.0021(19) -0.0013(18)
C6 0.014(2) 0.0154(19) 0.017(2) -0.0008(17) -0.0041(18) 0.0003(16)
C12 0.024(2) 0.026(2) 0.019(2) 0.005(2) -0.007(2) 0.0016(18)
C3 0.021(2) 0.020(2) 0.030(3) -0.0001(18) -0.003(2) 0.0056(19)
C2 0.024(2) 0.022(2) 0.018(2) -0.0030(18) -0.003(2) 0.0046(19)
C18 0.019(2) 0.037(3) 0.012(2) 0.006(2) -0.0044(19) -0.0041(19)
C4 0.021(2) 0.018(2) 0.028(2) 0.005(2) 0.001(2) -0.0063(18)
C1 0.017(2) 0.022(2) 0.017(2) 0.0047(18) -0.0030(18) -0.0005(18)
C11 0.039(3) 0.022(2) 0.024(2) -0.003(2) 0.008(2) -0.0015(19)
C17 0.024(3) 0.043(3) 0.019(2) -0.000(2) 0.002(2) -0.002(2)
C9 0.025(2) 0.021(2) 0.018(2) -0.0048(18) 0.0058(19) -0.0041(17)
C13 0.019(2) 0.029(3) 0.020(2) 0.0010(19) -0.0032(19) -0.0044(19)
C16 0.022(2) 0.062(4) 0.017(2) 0.005(2) 0.002(2) -0.009(2)
C10 0.029(2) 0.037(3) 0.022(3) -0.003(2) -0.002(2) 0.002(2)
C8 0.025(2) 0.024(2) 0.016(2) -0.005(2) 0.004(2) 0.0017(17)
C14 0.031(2) 0.034(3) 0.025(3) 0.011(2) -0.002(2) -0.002(2)
C15 0.030(3) 0.044(3) 0.025(3) 0.012(2) -0.004(2) -0.012(2)

loop_
_atom_type_symbol
_atom_type_scat_dispersion_real
_atom_type_scat_dispersion_imag
_atom_type_scat_Cromer_Mann_a1
_atom_type_scat_Cromer_Mann_a2
_atom_type_scat_Cromer_Mann_a3
_atom_type_scat_Cromer_Mann_a4
_atom_type_scat_Cromer_Mann_b1
_atom_type_scat_Cromer_Mann_b2
_atom_type_scat_Cromer_Mann_b3
_atom_type_scat_Cromer_Mann_b4
_atom_type_scat_Cromer_Mann_c
_atom_type_scat_source
_atom_type_scat_dispersion_source
C 0.00347 0.00161 2.31000 1.02000 1.58860 0.86500 20.84390 10.20750 0.56870 51.65120 0.215599998832 'International Tables Volume C Table 6.1.1.4 (pp. 500-502)' 'Henke, Gullikson and Davis, At. Data and Nucl. Data Tables, 1993, 54, 2'
Cl 0.14873 0.16029 11.46040 7.19640 6.25560 1.64550 0.01040 1.16620 18.51940 47.77840 -9.55739974976 'International Tables Volume C Table 6.1.1.4 (pp. 500-502)' 'Henke, Gullikson and Davis, At. Data and Nucl. Data Tables, 1993, 54, 2'
H 0.00000 0.00000 0.49300 0.32291 0.14019 0.04081 10.51090 26.12570 3.14236 57.79970 0.0030380000826 'International Tables Volume C Table 6.1.1.4 (pp. 500-502)' 'Henke, Gullikson and Davis, At. Data and Nucl. Data Tables, 1993, 54, 2'
Mn 0.34779 0.73263 11.28190 7.35730 3.01930 2.24410 5.34090 0.34320 17.86740 83.75430 1.089599967 'International Tables Volume C Table 6.1.1.4 (pp. 500-502)' 'Henke, Gullikson and Davis, At. Data and Nucl. Data Tables, 1993, 54, 2'
O 0.01158 0.00611 3.04850 2.28680 1.54630 0.86700 13.27710 5.70110 0.32390 32.90890 0.250800013542 'International Tables Volume C Table 6.1.1.4 (pp. 500-502)' 'Henke, Gullikson and Davis, At. Data and Nucl. Data Tables, 1993, 54, 2'
N 0.00653 0.00323 12.21260 3.13220 2.01250 1.16630 0.00570 9.89330 28.99750 0.58260 -11.5290002823 'International Tables Volume C Table 6.1.1.4 (pp. 500-502)' 'Henke, Gullikson and Davis, At. Data and Nucl. Data Tables, 1993, 54, 2'

loop_
_geom_angle_atom_site_label_1
_geom_angle_atom_site_label_2
_geom_angle_atom_site_label_3
_geom_angle
_geom_angle_site_symmetry_1
_geom_angle_site_symmetry_3
_geom_angle_publ_flag
O1 Mn1 O2 104.35(12) . 2_466 ?
N1 Mn1 O2 94.07(11) . 2_466 ?
N1 Mn1 O1 92.80(12) . . ?
N2 Mn1 O2 97.58(12) . 2_466 ?
N2 Mn1 O1 157.94(13) . . ?
N2 Mn1 N1 83.14(14) . . ?
N3 Mn1 O2 96.22(13) . 2_466 ?
N3 Mn1 O1 91.36(14) . . ?
N3 Mn1 N1 167.60(14) . . ?
N3 Mn1 N2 88.63(15) . . ?
C7 O2 Mn1 159.1(3) . 2_566 ?
C1 O1 Mn1 128.3(3) . . ?
C7 N1 Mn1 128.3(3) . . ?
C8 N1 Mn1 111.9(2) . . ?
C8 N1 C7 118.1(3) . . ?
C12 N2 Mn1 126.0(3) . . ?
C9 N2 Mn1 112.6(2) . . ?
C9 N2 C12 121.3(3) . . ?
C18 N3 Mn1 128.0(3) . . ?
H3 N3 Mn1 116(3) . . ?
H3 N3 C18 113(3) . . ?
N1 C7 O2 122.9(3) . . ?
C6 C7 O2 118.5(3) . . ?
C6 C7 N1 118.6(3) . . ?
C6 C5 H5 119.4(2) . . ?
C4 C5 H5 119.4(2) . . ?
C4 C5 C6 121.2(4) . . ?
C5 C6 C7 116.5(4) . . ?
C1 C6 C7 125.0(3) . . ?
C1 C6 C5 118.4(3) . . ?
H12 C12 N2 117.0(2) . . ?
C13 C12 N2 126.0(4) . . ?
C13 C12 H12 117.0(2) . . ?
C2 C3 H3a 120.6(2) . . ?
C4 C3 H3a 120.6(2) . . ?
C4 C3 C2 118.9(4) . . ?
H2 C2 C3 118.9(2) . . ?
C1 C2 C3 122.1(4) . . ?
C1 C2 H2 118.9(2) . . ?
C17 C18 N3 121.1(4) . . ?
C13 C18 N3 121.9(4) . . ?
C13 C18 C17 117.0(4) . . ?
C5 C4 Cl1 119.3(3) . . ?
C3 C4 Cl1 119.9(3) . . ?
C3 C4 C5 120.7(4) . . ?
C6 C1 O1 123.8(4) . . ?
C2 C1 O1 117.6(4) . . ?
C2 C1 C6 118.6(3) . . ?
H11b C11 H11a 109.5 . . ?
H11c C11 H11a 109.5 . . ?
H11c C11 H11b 109.5 . . ?
C9 C11 H11a 109.5 . . ?
C9 C11 H11b 109.5 . . ?
C9 C11 H11c 109.5 . . ?
H17 C17 C18 119.5(3) . . ?
C16 C17 C18 121.0(4) . . ?
C16 C17 H17 119.5(3) . . ?
C11 C9 N2 114.8(3) . . ?
C10 C9 N2 108.6(3) . . ?
C10 C9 C11 110.8(3) . . ?
C8 C9 N2 103.4(3) . . ?
C8 C9 C11 108.0(3) . . ?
C8 C9 C10 111.1(3) . . ?
C18 C13 C12 122.0(4) . . ?
C14 C13 C12 117.8(4) . . ?
C14 C13 C18 119.9(4) . . ?
H16 C16 C17 118.9(3) . . ?
C15 C16 C17 122.2(4) . . ?
C15 C16 H16 118.9(3) . . ?
H10a C10 C9 109.5 . . ?
H10b C10 C9 109.5 . . ?
H10b C10 H10a 109.5 . . ?
H10c C10 C9 109.5 . . ?
H10c C10 H10a 109.5 . . ?
H10c C10 H10b 109.5 . . ?
C9 C8 N1 107.8(3) . . ?
H8a C8 N1 110.1(2) . . ?
H8a C8 C9 110.1(2) . . ?
H8b C8 N1 110.1(2) . . ?
H8b C8 C9 110.1(2) . . ?
H8b C8 H8a 108.5 . . ?
H14 C14 C13 119.1(3) . . ?
C15 C14 C13 121.8(5) . . ?
C15 C14 H14 119.1(3) . . ?
C14 C15 C16 118.0(4) . . ?
H15 C15 C16 121.0(3) . . ?
H15 C15 C14 121.0(3) . . ?

loop_
_geom_bond_atom_site_label_1
_geom_bond_atom_site_label_2
_geom_bond_distance
_geom_bond_site_symmetry_2
_geom_bond_publ_flag
Mn1 O2 2.102(3) 2_466 ?
Mn1 O1 1.866(3) . ?
Mn1 N1 1.947(3) . ?
Mn1 N2 1.991(3) . ?
Mn1 N3 1.921(3) . ?
Cl1 C4 1.745(4) . ?
O2 C7 1.275(4) . ?
O1 C1 1.336(4) . ?
N1 C7 1.336(4) . ?
N1 C8 1.465(5) . ?
N2 C12 1.296(5) . ?
N2 C9 1.500(5) . ?
N3 C18 1.356(5) . ?
N3 H3 0.84(4) . ?
C7 C6 1.486(5) . ?
C5 H5 0.9300 . ?
C5 C6 1.404(5) . ?
C5 C4 1.376(5) . ?
C6 C1 1.421(5) . ?
C12 H12 0.9300 . ?
C12 C13 1.427(5) . ?
C3 H3a 0.9300 . ?
C3 C2 1.374(5) . ?
C3 C4 1.392(5) . ?
C2 H2 0.9300 . ?
C2 C1 1.403(5) . ?
C18 C17 1.419(5) . ?
C18 C13 1.420(6) . ?
C11 H11a 0.9600 . ?
C11 H11b 0.9600 . ?
C11 H11c 0.9600 . ?
C11 C9 1.532(5) . ?
C17 H17 0.9300 . ?
C17 C16 1.372(6) . ?
C9 C10 1.510(5) . ?
C9 C8 1.538(5) . ?
C13 C14 1.417(6) . ?
C16 H16 0.9300 . ?
C16 C15 1.398(6) . ?
C10 H10a 0.9600 . ?
C10 H10b 0.9600 . ?
C10 H10c 0.9600 . ?
C8 H8a 0.9700 . ?
C8 H8b 0.9700 . ?
C14 H14 0.9300 . ?
C14 C15 1.367(6) . ?
C15 H15 0.9300 . ?

loop_
_geom_torsion_atom_site_label_1
_geom_torsion_atom_site_label_2
_geom_torsion_atom_site_label_3
_geom_torsion_atom_site_label_4
_geom_torsion
_geom_torsion_site_symmetry_1
_geom_torsion_site_symmetry_2
_geom_torsion_site_symmetry_3
_geom_torsion_site_symmetry_4
_geom_torsion_publ_flag
Mn1 O2 C7 N1 77.3(7) 2_566 . . . ?
Mn1 O2 C7 C6 -101.7(7) 2_566 . . . ?
Mn1 O1 C1 C6 0.7(3) . . . . ?
Mn1 O1 C1 C2 -179.3(3) . . . . ?
Mn1 N1 C7 O2 161.3(3) . . . . ?
Mn1 N1 C7 C6 -19.7(3) . . . . ?
Mn1 N1 C8 C9 41.4(2) . . . . ?
Mn1 N2 C12 C13 6.1(4) . . . . ?
Mn1 N2 C9 C11 153.5(3) . . . . ?
Mn1 N2 C9 C10 -82.0(3) . . . . ?
Mn1 N2 C9 C8 36.1(3) . . . . ?
Mn1 N3 C18 C17 162.3(3) . . . . ?
Mn1 N3 C18 C13 -21.5(4) . . . . ?
Cl1 C4 C5 C6 -179.7(3) . . . . ?
Cl1 C4 C3 C2 -178.6(3) . . . . ?
O2 C7 N1 C8 -2.4(5) . . . . ?
O2 C7 C6 C5 6.0(4) . . . . ?
O2 C7 C6 C1 -176.8(3) . . . . ?
O1 C1 C6 C7 5.7(5) . . . . ?
O1 C1 C6 C5 -177.2(4) . . . . ?
O1 C1 C2 C3 178.8(3) . . . . ?
N1 C7 C6 C5 -173.1(4) . . . . ?
N1 C7 C6 C1 4.1(5) . . . . ?
N1 C8 C9 N2 -48.6(3) . . . . ?
N1 C8 C9 C11 -170.6(3) . . . . ?
N1 C8 C9 C10 67.7(4) . . . . ?
N2 C12 C13 C18 12.2(5) . . . . ?
N2 C12 C13 C14 -173.9(4) . . . . ?
N3 C18 C17 C16 179.2(4) . . . . ?
N3 C18 C13 C12 -4.7(5) . . . . ?
N3 C18 C13 C14 -178.4(4) . . . . ?
C7 C6 C5 C4 176.0(3) . . . . ?
C7 C6 C1 C2 -174.3(4) . . . . ?
C5 C6 C1 C2 2.8(4) . . . . ?
C5 C4 C3 C2 3.5(5) . . . . ?
C6 C1 C2 C3 -1.2(4) . . . . ?
C12 C13 C18 C17 171.7(4) . . . . ?
C12 C13 C14 C15 -174.3(4) . . . . ?
C18 C17 C16 C15 -1.2(5) . . . . ?
C18 C13 C14 C15 -0.2(5) . . . . ?
C17 C16 C15 C14 -1.1(5) . . . . ?
C13 C14 C15 C16 1.8(5) . . . . ?
